data_7210668
loop_
_publ_author_name
'Wannarit, Nanthawat'
'Pakawatchai, Chaveng'
'Mutikainen, Ilpo'
'Costa, Ramon'
'Moreira, Ib\'erio de P R'
'Youngme, Sujittra'
'Illas, Francesc'

_publ_section_title
;
 Hetero triply-bridged dinuclear copper(II) compounds with ferromagnetic
 coupling: a challenge for current density functionals.
;
_journal_issue 6
_journal_name_full 'Physical chemistry chemical physics : PCCP'
_journal_page_first 1966
_journal_page_last 1975
_journal_paper_doi 10.1039/c2cp43839a
_journal_volume 15
_journal_year 2013
_chemical_formula_sum 'C26 H30 Cl2 Cu2 N4 O12'
_chemical_formula_weight 788.52
_chemical_name_systematic
;
mu-aqua-mu-hydroxo-mu-acetato-kappa2-O1,O2-bis(5,5'-dimethyl-2,2'-bipyridyl)
dicopper(II) perchlorate
;
_space_group_IT_number 14
_symmetry_cell_setting monoclinic
_symmetry_space_group_name_Hall '-P 2yn'
_symmetry_space_group_name_H-M 'P 1 21/n 1'
_atom_sites_solution_hydrogens geom
_atom_sites_solution_primary direct
_atom_sites_solution_secondary difmap
_audit_creation_method SHELXL-97
_cell_angle_alpha 90.00
_cell_angle_beta 95.8280(10)
_cell_angle_gamma 90.00
_cell_formula_units_Z 4
_cell_length_a 8.2136(3)
_cell_length_b 16.5961(6)
_cell_length_c 22.9861(9)
_cell_measurement_reflns_used 8060
_cell_measurement_temperature 100(2)
_cell_measurement_theta_max 28.28
_cell_measurement_theta_min 2.16
_cell_volume 3117.1(2)
_computing_cell_refinement 'Bruker SMART'
_computing_data_collection 'Bruker SMART'
_computing_data_reduction 'Bruker SAINT'
_computing_molecular_graphics 'Bruker SHELXTL'
_computing_publication_material 'Bruker SHELXTL'
_computing_structure_refinement 'Bruker SHELXTL'
_computing_structure_solution 'Bruker SHELXTL'
_diffrn_ambient_temperature 100(2)
_diffrn_measured_fraction_theta_full 1.000
_diffrn_measured_fraction_theta_max 1.000
_diffrn_measurement_device_type 'CCD area detector'
_diffrn_measurement_method 'phi and omega scans'
_diffrn_radiation_monochromator graphite
_diffrn_radiation_source 'fine-focus sealed tube'
_diffrn_radiation_type MoK\a
_diffrn_radiation_wavelength 0.71073
_diffrn_reflns_av_R_equivalents 0.0249
_diffrn_reflns_av_sigmaI/netI 0.0190
_diffrn_reflns_limit_h_max 10
_diffrn_reflns_limit_h_min -10
_diffrn_reflns_limit_k_max 22
_diffrn_reflns_limit_k_min -22
_diffrn_reflns_limit_l_max 30
_diffrn_reflns_limit_l_min -30
_diffrn_reflns_number 42942
_diffrn_reflns_theta_full 28.28
_diffrn_reflns_theta_max 28.28
_diffrn_reflns_theta_min 1.52
_exptl_absorpt_coefficient_mu 1.604
_exptl_absorpt_correction_T_max 1.000000
_exptl_absorpt_correction_T_min 0.849775
_exptl_absorpt_correction_type multi-scan
_exptl_crystal_colour blue
_exptl_crystal_density_diffrn 1.680
_exptl_crystal_density_method 'not measured'
_exptl_crystal_description block
_exptl_crystal_F_000 1608
_exptl_crystal_size_max 0.395
_exptl_crystal_size_mid 0.16
_exptl_crystal_size_min 0.084
_refine_diff_density_max 1.134
_refine_diff_density_min -0.504
_refine_diff_density_rms 0.101
_refine_ls_extinction_method none
_refine_ls_goodness_of_fit_ref 1.049
_refine_ls_hydrogen_treatment mixed
_refine_ls_matrix_type full
_refine_ls_number_parameters 432
_refine_ls_number_reflns 7717
_refine_ls_number_restraints 0
_refine_ls_restrained_S_all 1.049
_refine_ls_R_factor_all 0.0325
_refine_ls_R_factor_gt 0.0292
_refine_ls_shift/su_max 0.002
_refine_ls_shift/su_mean 0.000
_refine_ls_structure_factor_coef Fsqd
_refine_ls_weighting_details 'calc w=1/[\s^2^(Fo^2^)+(0.0412P)^2^+2.8225P] where P=(Fo^2^+2Fc^2^)/3'
_refine_ls_weighting_scheme calc
_refine_ls_wR_factor_gt 0.0785
_refine_ls_wR_factor_ref 0.0806
_reflns_number_gt 7011
_reflns_number_total 7717
_reflns_threshold_expression >2sigma(I)
_cod_data_source_file c2cp43839a.txt
_cod_data_source_block lot130n1
_cod_depositor_comments
;
The following automatic conversions were performed:

'_symmetry_cell_setting' value 'Monoclinic' changed to 'monoclinic'
according to /home/saulius/struct/CIF-dictionaries/cif_core.dic
dictionary named 'cif_core.dic' version 2.4.2 from 2011-04-26.

Automatic conversion script
Id: cif_fix_values 1891 2012-01-12 08:04:46Z andrius 
;
_cod_original_sg_symbol_H-M P2(1)/n
_cod_database_code 7210668

loop_
_symmetry_equiv_pos_as_xyz
'x, y, z'
'-x+1/2, y+1/2, -z+1/2'
'-x, -y, -z'
'x-1/2, -y-1/2, z-1/2'

loop_
_atom_site_label
_atom_site_type_symbol
_atom_site_fract_x
_atom_site_fract_y
_atom_site_fract_z
_atom_site_U_iso_or_equiv
_atom_site_adp_type
_atom_site_occupancy
_atom_site_symmetry_multiplicity
_atom_site_calc_flag
_atom_site_refinement_flags
Cu1 Cu 0.71236(2) 0.565264(12) 0.252423(9) 0.01252(6) Uani 1 1 d .
Cu2 Cu 0.71753(2) 0.744914(12) 0.247194(9) 0.01262(6) Uani 1 1 d .
Cl1 Cl 0.23644(5) 0.65714(2) 0.354455(18) 0.01564(9) Uani 1 1 d .
Cl2 Cl 0.21987(6) 0.16381(3) 0.41077(2) 0.02237(10) Uani 1 1 d .
O1 O 0.84081(16) 0.65285(7) 0.22519(6) 0.0143(2) Uani 1 1 d .
O3 O 0.76641(15) 0.72604(7) 0.33088(5) 0.0157(2) Uani 1 1 d .
N3 N 0.57943(18) 0.83931(8) 0.26331(7) 0.0148(3) Uani 1 1 d .
O4 O 0.76656(15) 0.59074(7) 0.33481(5) 0.0157(2) Uani 1 1 d .
O2 O 0.49547(17) 0.65543(8) 0.23563(7) 0.0177(3) Uani 1 1 d .
N4 N 0.69998(18) 0.79705(9) 0.16821(6) 0.0150(3) Uani 1 1 d .
N1 N 0.57265(17) 0.47382(9) 0.27405(6) 0.0142(3) Uani 1 1 d .
O5 O 0.17362(19) 0.73146(9) 0.37466(6) 0.0267(3) Uani 1 1 d .
N2 N 0.68653(17) 0.50799(9) 0.17618(6) 0.0139(3) Uani 1 1 d .
O7 O 0.18466(19) 0.64834(8) 0.29214(6) 0.0262(3) Uani 1 1 d .
O8 O 0.17580(19) 0.59064(9) 0.38584(6) 0.0279(3) Uani 1 1 d .
C21 C 0.7786(2) 0.65968(10) 0.35806(7) 0.0143(3) Uani 1 1 d .
C3 C 0.3899(2) 0.33953(10) 0.29593(8) 0.0181(3) Uani 1 1 d .
H3 H 0.3291 0.2927 0.3035 0.022 Uiso 1 1 calc R
C5 C 0.5364(2) 0.41866(10) 0.23145(7) 0.0139(3) Uani 1 1 d .
C4 C 0.4468(2) 0.35022(10) 0.24144(8) 0.0170(3) Uani 1 1 d .
H4 H 0.4245 0.3111 0.2115 0.020 Uiso 1 1 calc R
C14 C 0.4576(2) 0.96107(11) 0.22514(8) 0.0181(3) Uani 1 1 d .
H14 H 0.4378 0.9981 0.1937 0.022 Uiso 1 1 calc R
O6 O 0.41227(18) 0.65815(9) 0.36216(8) 0.0307(3) Uani 1 1 d .
C9 C 0.7211(2) 0.49255(11) 0.07456(8) 0.0175(3) Uani 1 1 d .
C10 C 0.7466(2) 0.53345(11) 0.12747(8) 0.0164(3) Uani 1 1 d .
H10 H 0.8095 0.5816 0.1291 0.020 Uiso 1 1 calc R
C7 C 0.5740(2) 0.39294(10) 0.12465(8) 0.0164(3) Uani 1 1 d .
H7 H 0.5158 0.3435 0.1247 0.020 Uiso 1 1 calc R
C13 C 0.3971(2) 0.97584(11) 0.27841(9) 0.0195(3) Uani 1 1 d .
H13 H 0.3363 1.0235 0.2837 0.023 Uiso 1 1 calc R
C18 C 0.6570(2) 0.87770(12) 0.06289(8) 0.0220(4) Uani 1 1 d .
H18 H 0.6415 0.9056 0.0267 0.026 Uiso 1 1 calc R
C8 C 0.6349(2) 0.42035(11) 0.07407(8) 0.0180(3) Uani 1 1 d .
H8 H 0.6177 0.3898 0.0391 0.022 Uiso 1 1 calc R
C12 C 0.4255(2) 0.92080(11) 0.32416(8) 0.0177(3) Uani 1 1 d .
O10 O 0.1487(2) 0.21872(10) 0.36681(7) 0.0375(4) Uani 1 1 d .
C1 C 0.5157(2) 0.46359(10) 0.32618(8) 0.0162(3) Uani 1 1 d .
H1 H 0.5405 0.5034 0.3554 0.019 Uiso 1 1 calc R
C6 C 0.5995(2) 0.43904(10) 0.17511(7) 0.0138(3) Uani 1 1 d .
C22 C 0.8085(2) 0.66357(11) 0.42368(8) 0.0205(4) Uani 1 1 d .
H22A H 0.7096 0.6829 0.4397 0.031 Uiso 1 1 calc R
H22B H 0.8993 0.7006 0.4349 0.031 Uiso 1 1 calc R
H22C H 0.8363 0.6097 0.4392 0.031 Uiso 1 1 calc R
C20 C 0.7642(2) 0.76821(11) 0.12124(8) 0.0179(3) Uani 1 1 d .
H20 H 0.8268 0.7200 0.1253 0.022 Uiso 1 1 calc R
C11 C 0.5189(2) 0.85332(10) 0.31445(8) 0.0166(3) Uani 1 1 d .
H11 H 0.5409 0.8155 0.3453 0.020 Uiso 1 1 calc R
C2 C 0.4223(2) 0.39759(11) 0.33951(8) 0.0170(3) Uani 1 1 d .
C15 C 0.5474(2) 0.89122(10) 0.21860(8) 0.0154(3) Uani 1 1 d .
C16 C 0.6142(2) 0.86656(10) 0.16396(8) 0.0152(3) Uani 1 1 d .
O11 O 0.1169(2) 0.09482(10) 0.41340(8) 0.0390(4) Uani 1 1 d .
O9 O 0.3777(2) 0.14025(13) 0.39449(13) 0.0671(7) Uani 1 1 d .
C17 C 0.5931(2) 0.90922(11) 0.11167(8) 0.0199(4) Uani 1 1 d .
H17 H 0.5359 0.9591 0.1094 0.024 Uiso 1 1 calc R
C19 C 0.7438(2) 0.80537(12) 0.06674(8) 0.0210(4) Uani 1 1 d .
O12 O 0.2439(4) 0.20431(14) 0.46528(8) 0.0709(8) Uani 1 1 d .
C24 C 0.7841(2) 0.52648(13) 0.02073(8) 0.0239(4) Uani 1 1 d .
H24A H 0.6945 0.5531 -0.0033 0.036 Uiso 1 1 calc R
H24B H 0.8282 0.4828 -0.0017 0.036 Uiso 1 1 calc R
H24C H 0.8708 0.5657 0.0320 0.036 Uiso 1 1 calc R
C26 C 0.3610(2) 0.93223(12) 0.38237(9) 0.0236(4) Uani 1 1 d .
H26A H 0.3365 0.8796 0.3987 0.035 Uiso 1 1 calc R
H26B H 0.2609 0.9647 0.3774 0.035 Uiso 1 1 calc R
H26C H 0.4433 0.9599 0.4091 0.035 Uiso 1 1 calc R
C23 C 0.3601(2) 0.39146(12) 0.39869(8) 0.0226(4) Uani 1 1 d .
H23A H 0.4404 0.3626 0.4255 0.034 Uiso 1 1 calc R
H23B H 0.2561 0.3621 0.3952 0.034 Uiso 1 1 calc R
H23C H 0.3435 0.4457 0.4139 0.034 Uiso 1 1 calc R
C25 C 0.8132(3) 0.76806(14) 0.01503(9) 0.0298(4) Uani 1 1 d .
H25A H 0.9055 0.7332 0.0287 0.045 Uiso 1 1 calc R
H25B H 0.8509 0.8107 -0.0099 0.045 Uiso 1 1 calc R
H25C H 0.7284 0.7360 -0.0074 0.045 Uiso 1 1 calc R
H1A H 0.930(3) 0.6542(12) 0.2432(10) 0.015(6) Uiso 1 1 d .
H2A H 0.454(3) 0.6638(14) 0.2055(13) 0.024(7) Uiso 1 1 d .
H2B H 0.442(4) 0.6543(17) 0.2572(15) 0.045(10) Uiso 1 1 d .

loop_
_atom_site_aniso_label
_atom_site_aniso_U_11
_atom_site_aniso_U_22
_atom_site_aniso_U_33
_atom_site_aniso_U_23
_atom_site_aniso_U_13
_atom_site_aniso_U_12
Cu1 0.01500(11) 0.01136(10) 0.01133(10) -0.00097(7) 0.00196(7) -0.00118(7)
Cu2 0.01483(11) 0.01142(10) 0.01163(10) 0.00029(7) 0.00143(7) 0.00038(7)
Cl1 0.01574(19) 0.01518(19) 0.01604(19) -0.00131(14) 0.00187(14) 0.00072(13)
Cl2 0.0269(2) 0.0191(2) 0.0202(2) 0.00392(16) -0.00225(17) -0.00401(16)
O1 0.0133(6) 0.0142(6) 0.0154(6) -0.0014(4) 0.0022(5) -0.0007(4)
O3 0.0200(6) 0.0138(6) 0.0131(6) -0.0002(4) 0.0002(5) 0.0005(5)
N3 0.0144(7) 0.0130(7) 0.0167(7) -0.0006(5) 0.0008(5) -0.0012(5)
O4 0.0196(6) 0.0145(6) 0.0128(6) -0.0005(4) 0.0008(4) -0.0013(5)
O2 0.0156(6) 0.0195(7) 0.0181(7) -0.0002(5) 0.0034(6) 0.0002(5)
N4 0.0160(7) 0.0151(7) 0.0135(7) 0.0006(5) -0.0003(5) -0.0022(5)
N1 0.0142(6) 0.0131(6) 0.0153(7) 0.0000(5) 0.0009(5) 0.0008(5)
O5 0.0376(8) 0.0216(7) 0.0203(7) -0.0030(5) -0.0003(6) 0.0138(6)
N2 0.0140(6) 0.0137(6) 0.0140(7) -0.0011(5) 0.0008(5) 0.0010(5)
O7 0.0345(8) 0.0284(7) 0.0155(6) -0.0047(5) 0.0009(6) -0.0032(6)
O8 0.0341(8) 0.0249(7) 0.0249(7) 0.0047(6) 0.0038(6) -0.0082(6)
C21 0.0127(7) 0.0163(8) 0.0138(8) -0.0003(6) 0.0013(6) 0.0000(6)
C3 0.0160(8) 0.0143(8) 0.0240(9) 0.0028(6) 0.0014(7) -0.0017(6)
C5 0.0122(7) 0.0128(7) 0.0162(8) -0.0005(6) -0.0003(6) 0.0026(6)
C4 0.0160(8) 0.0141(8) 0.0203(8) 0.0002(6) -0.0012(6) 0.0006(6)
C14 0.0160(8) 0.0142(8) 0.0234(9) 0.0020(6) -0.0012(7) -0.0006(6)
O6 0.0147(7) 0.0366(9) 0.0407(9) -0.0014(6) 0.0024(6) 0.0002(6)
C9 0.0157(8) 0.0215(9) 0.0155(8) -0.0021(6) 0.0023(6) 0.0027(6)
C10 0.0166(8) 0.0166(8) 0.0161(8) -0.0008(6) 0.0023(6) 0.0005(6)
C7 0.0161(8) 0.0146(8) 0.0182(8) -0.0027(6) 0.0001(6) 0.0014(6)
C13 0.0161(8) 0.0137(8) 0.0285(10) -0.0020(7) 0.0010(7) 0.0006(6)
C18 0.0236(9) 0.0253(9) 0.0162(8) 0.0052(7) -0.0029(7) -0.0027(7)
C8 0.0169(8) 0.0210(8) 0.0158(8) -0.0049(6) 0.0004(6) 0.0018(6)
C12 0.0153(8) 0.0164(8) 0.0216(9) -0.0037(7) 0.0023(6) -0.0028(6)
O10 0.0438(9) 0.0273(8) 0.0378(9) 0.0109(7) -0.0139(7) -0.0065(7)
C1 0.0165(8) 0.0159(8) 0.0162(8) -0.0012(6) 0.0024(6) 0.0010(6)
C6 0.0129(7) 0.0129(7) 0.0157(8) 0.0002(6) 0.0009(6) 0.0024(6)
C22 0.0270(9) 0.0214(9) 0.0128(8) -0.0010(6) 0.0013(7) -0.0001(7)
C20 0.0196(8) 0.0178(8) 0.0161(8) -0.0005(6) 0.0008(6) -0.0003(7)
C11 0.0169(8) 0.0160(8) 0.0171(8) -0.0015(6) 0.0022(6) -0.0025(6)
C2 0.0143(8) 0.0176(8) 0.0191(8) 0.0035(6) 0.0020(6) 0.0029(6)
C15 0.0141(7) 0.0135(7) 0.0183(8) 0.0000(6) -0.0005(6) -0.0033(6)
C16 0.0142(8) 0.0138(7) 0.0170(8) 0.0011(6) -0.0010(6) -0.0028(6)
O11 0.0391(9) 0.0268(8) 0.0496(10) 0.0114(7) -0.0028(8) -0.0120(7)
O9 0.0283(10) 0.0481(12) 0.125(2) 0.0023(13) 0.0082(12) 0.0047(8)
C17 0.0197(8) 0.0190(8) 0.0200(9) 0.0046(7) -0.0024(7) -0.0008(7)
C19 0.0225(9) 0.0247(9) 0.0153(8) 0.0002(7) -0.0010(7) -0.0024(7)
O12 0.130(2) 0.0587(13) 0.0243(9) -0.0048(9) 0.0088(11) -0.0416(14)
C24 0.0269(10) 0.0303(10) 0.0152(8) -0.0024(7) 0.0058(7) -0.0032(8)
C26 0.0221(9) 0.0237(9) 0.0263(10) -0.0056(7) 0.0084(7) 0.0010(7)
C23 0.0244(9) 0.0240(9) 0.0204(9) 0.0027(7) 0.0076(7) -0.0014(7)
C25 0.0402(12) 0.0353(11) 0.0142(9) -0.0002(8) 0.0038(8) 0.0033(9)

loop_
_atom_type_symbol
_atom_type_description
_atom_type_scat_dispersion_real
_atom_type_scat_dispersion_imag
_atom_type_scat_source
C C 0.0033 0.0016 'International Tables Vol C Tables 4.2.6.8 and 6.1.1.4'
H H 0.0000 0.0000 'International Tables Vol C Tables 4.2.6.8 and 6.1.1.4'
N N 0.0061 0.0033 'International Tables Vol C Tables 4.2.6.8 and 6.1.1.4'
O O 0.0106 0.0060 'International Tables Vol C Tables 4.2.6.8 and 6.1.1.4'
Cl Cl 0.1484 0.1585 'International Tables Vol C Tables 4.2.6.8 and 6.1.1.4'
Cu Cu 0.3201 1.2651 'International Tables Vol C Tables 4.2.6.8 and 6.1.1.4'

loop_
_geom_angle_atom_site_label_1
_geom_angle_atom_site_label_2
_geom_angle_atom_site_label_3
_geom_angle
O1 Cu1 O4 94.20(5)
O1 Cu1 N2 94.98(6)
O4 Cu1 N2 162.83(6)
O1 Cu1 N1 175.54(6)
O4 Cu1 N1 90.18(5)
N2 Cu1 N1 80.99(6)
O1 Cu1 O2 84.08(5)
O4 Cu1 O2 96.73(5)
N2 Cu1 O2 98.62(6)
N1 Cu1 O2 94.61(5)
O1 Cu2 O3 94.04(5)
O1 Cu2 N3 175.16(6)
O3 Cu2 N3 90.40(6)
O1 Cu2 N4 95.50(6)
O3 Cu2 N4 162.19(6)
N3 Cu2 N4 80.72(6)
O1 Cu2 O2 83.78(5)
O3 Cu2 O2 95.16(5)
N3 Cu2 O2 93.91(5)
N4 Cu2 O2 100.79(6)
O5 Cl1 O8 110.14(10)
O5 Cl1 O6 109.91(9)
O8 Cl1 O6 110.04(9)
O5 Cl1 O7 109.01(9)
O8 Cl1 O7 109.57(9)
O6 Cl1 O7 108.13(10)
O12 Cl2 O11 111.87(12)
O12 Cl2 O9 108.07(17)
O11 Cl2 O9 110.24(12)
O12 Cl2 O10 109.29(13)
O11 Cl2 O10 109.68(10)
O9 Cl2 O10 107.57(14)
Cu2 O1 Cu1 101.07(6)
Cu2 O1 H1A 108.5(15)
Cu1 O1 H1A 110.6(15)
C21 O3 Cu2 128.68(11)
C11 N3 C15 119.78(15)
C11 N3 Cu2 124.60(12)
C15 N3 Cu2 115.62(12)
C21 O4 Cu1 127.50(11)
Cu1 O2 Cu2 79.35(4)
Cu1 O2 H2A 122.7(19)
Cu2 O2 H2A 105.2(19)
Cu1 O2 H2B 113(3)
Cu2 O2 H2B 118(3)
H2A O2 H2B 114(3)
C20 N4 C16 119.55(15)
C20 N4 Cu2 125.39(12)
C16 N4 Cu2 115.07(12)
C1 N1 C5 119.39(15)
C1 N1 Cu1 125.49(12)
C5 N1 Cu1 115.11(11)
C10 N2 C6 119.54(15)
C10 N2 Cu1 124.91(12)
C6 N2 Cu1 115.55(11)
O4 C21 O3 125.53(16)
O4 C21 C22 117.45(15)
O3 C21 C22 117.03(15)
C4 C3 C2 120.07(16)
C4 C3 H3 120.0
C2 C3 H3 120.0
N1 C5 C4 121.12(16)
N1 C5 C6 114.08(15)
C4 C5 C6 124.80(16)
C5 C4 C3 119.09(16)
C5 C4 H4 120.5
C3 C4 H4 120.5
C13 C14 C15 118.92(16)
C13 C14 H14 120.5
C15 C14 H14 120.5
C10 C9 C8 117.32(16)
C10 C9 C24 120.33(17)
C8 C9 C24 122.35(16)
N2 C10 C9 122.87(16)
N2 C10 H10 118.6
C9 C10 H10 118.6
C6 C7 C8 118.86(16)
C6 C7 H7 120.6
C8 C7 H7 120.6
C14 C13 C12 120.11(16)
C14 C13 H13 119.9
C12 C13 H13 119.9
C17 C18 C19 120.42(17)
C17 C18 H18 119.8
C19 C18 H18 119.8
C7 C8 C9 120.13(16)
C7 C8 H8 119.9
C9 C8 H8 119.9
C11 C12 C13 117.40(17)
C11 C12 C26 119.76(17)
C13 C12 C26 122.84(17)
N1 C1 C2 123.20(16)
N1 C1 H1 118.4
C2 C1 H1 118.4
N2 C6 C7 121.20(16)
N2 C6 C5 114.17(15)
C7 C6 C5 124.62(15)
C21 C22 H22A 109.5
C21 C22 H22B 109.5
H22A C22 H22B 109.5
C21 C22 H22C 109.5
H22A C22 H22C 109.5
H22B C22 H22C 109.5
N4 C20 C19 123.17(17)
N4 C20 H20 118.4
C19 C20 H20 118.4
N3 C11 C12 122.70(17)
N3 C11 H11 118.7
C12 C11 H11 118.7
C1 C2 C3 117.07(16)
C1 C2 C23 119.90(16)
C3 C2 C23 123.03(16)
N3 C15 C14 121.04(16)
N3 C15 C16 114.24(15)
C14 C15 C16 124.71(16)
N4 C16 C17 121.06(16)
N4 C16 C15 114.27(15)
C17 C16 C15 124.67(16)
C18 C17 C16 118.83(17)
C18 C17 H17 120.6
C16 C17 H17 120.6
C20 C19 C18 116.92(17)
C20 C19 C25 120.60(18)
C18 C19 C25 122.48(17)
C9 C24 H24A 109.5
C9 C24 H24B 109.5
H24A C24 H24B 109.5
C9 C24 H24C 109.5
H24A C24 H24C 109.5
H24B C24 H24C 109.5
C12 C26 H26A 109.5
C12 C26 H26B 109.5
H26A C26 H26B 109.5
C12 C26 H26C 109.5
H26A C26 H26C 109.5
H26B C26 H26C 109.5
C2 C23 H23A 109.5
C2 C23 H23B 109.5
H23A C23 H23B 109.5
C2 C23 H23C 109.5
H23A C23 H23C 109.5
H23B C23 H23C 109.5
C19 C25 H25A 109.5
C19 C25 H25B 109.5
H25A C25 H25B 109.5
C19 C25 H25C 109.5
H25A C25 H25C 109.5
H25B C25 H25C 109.5

loop_
_geom_bond_atom_site_label_1
_geom_bond_atom_site_label_2
_geom_bond_distance
Cu1 O1 1.9370(12)
Cu1 O4 1.9474(12)
Cu1 N2 1.9861(14)
Cu1 N1 1.9958(15)
Cu1 O2 2.3286(14)
Cu2 O1 1.9287(12)
Cu2 O3 1.9502(12)
Cu2 N3 1.9909(14)
Cu2 N4 2.0031(14)
Cu2 O2 2.3461(14)
Cl1 O5 1.4325(14)
Cl1 O8 1.4351(14)
Cl1 O6 1.4372(15)
Cl1 O7 1.4596(14)
Cl2 O12 1.418(2)
Cl2 O11 1.4286(16)
Cl2 O9 1.440(2)
Cl2 O10 1.4400(16)
O1 H1A 0.81(3)
O3 C21 1.265(2)
N3 C11 1.342(2)
N3 C15 1.346(2)
O4 C21 1.263(2)
O2 H2A 0.75(3)
O2 H2B 0.69(4)
N4 C20 1.337(2)
N4 C16 1.350(2)
N1 C1 1.341(2)
N1 C5 1.352(2)
N2 C10 1.337(2)
N2 C6 1.348(2)
C21 C22 1.505(2)
C3 C4 1.392(3)
C3 C2 1.396(3)
C3 H3 0.9500
C5 C4 1.385(2)
C5 C6 1.482(2)
C4 H4 0.9500
C14 C13 1.389(3)
C14 C15 1.390(2)
C14 H14 0.9500
C9 C10 1.390(2)
C9 C8 1.391(3)
C9 C24 1.499(2)
C10 H10 0.9500
C7 C6 1.387(2)
C7 C8 1.388(2)
C7 H7 0.9500
C13 C12 1.395(3)
C13 H13 0.9500
C18 C17 1.388(3)
C18 C19 1.394(3)
C18 H18 0.9500
C8 H8 0.9500
C12 C11 1.388(2)
C12 C26 1.501(3)
C1 C2 1.389(2)
C1 H1 0.9500
C22 H22A 0.9800
C22 H22B 0.9800
C22 H22C 0.9800
C20 C19 1.391(2)
C20 H20 0.9500
C11 H11 0.9500
C2 C23 1.504(2)
C15 C16 1.478(2)
C16 C17 1.391(2)
C17 H17 0.9500
C19 C25 1.503(3)
C24 H24A 0.9800
C24 H24B 0.9800
C24 H24C 0.9800
C26 H26A 0.9800
C26 H26B 0.9800
C26 H26C 0.9800
C23 H23A 0.9800
C23 H23B 0.9800
C23 H23C 0.9800
C25 H25A 0.9800
C25 H25B 0.9800
C25 H25C 0.9800

loop_
_geom_torsion_atom_site_label_1
_geom_torsion_atom_site_label_2
_geom_torsion_atom_site_label_3
_geom_torsion_atom_site_label_4
_geom_torsion
O3 Cu2 O1 Cu1 66.61(6)
N3 Cu2 O1 Cu1 -89.8(7)
N4 Cu2 O1 Cu1 -128.44(6)
O2 Cu2 O1 Cu1 -28.15(6)
O4 Cu1 O1 Cu2 -67.99(6)
N2 Cu1 O1 Cu2 126.54(6)
N1 Cu1 O1 Cu2 101.4(7)
O2 Cu1 O1 Cu2 28.36(6)
O1 Cu2 O3 C21 -37.04(15)
N3 Cu2 O3 C21 141.03(15)
N4 Cu2 O3 C21 -159.34(18)
O2 Cu2 O3 C21 47.07(15)
O1 Cu2 N3 C11 138.5(6)
O3 Cu2 N3 C11 -18.04(14)
N4 Cu2 N3 C11 177.47(15)
O2 Cu2 N3 C11 77.16(14)
O1 Cu2 N3 C15 -41.5(7)
O3 Cu2 N3 C15 161.98(12)
N4 Cu2 N3 C15 -2.51(12)
O2 Cu2 N3 C15 -102.82(12)
O1 Cu1 O4 C21 39.59(15)
N2 Cu1 O4 C21 161.77(18)
N1 Cu1 O4 C21 -139.59(15)
O2 Cu1 O4 C21 -44.93(15)
O1 Cu1 O2 Cu2 -22.95(5)
O4 Cu1 O2 Cu2 70.60(5)
N2 Cu1 O2 Cu2 -117.11(5)
N1 Cu1 O2 Cu2 161.33(5)
O1 Cu2 O2 Cu1 23.07(5)
O3 Cu2 O2 Cu1 -70.45(5)
N3 Cu2 O2 Cu1 -161.20(5)
N4 Cu2 O2 Cu1 117.51(5)
O1 Cu2 N4 C20 -0.97(15)
O3 Cu2 N4 C20 121.1(2)
N3 Cu2 N4 C20 -177.91(15)
O2 Cu2 N4 C20 -85.66(14)
O1 Cu2 N4 C16 178.51(12)
O3 Cu2 N4 C16 -59.4(2)
N3 Cu2 N4 C16 1.57(12)
O2 Cu2 N4 C16 93.82(12)
O1 Cu1 N1 C1 -152.2(6)
O4 Cu1 N1 C1 17.24(14)
N2 Cu1 N1 C1 -177.54(15)
O2 Cu1 N1 C1 -79.52(14)
O1 Cu1 N1 C5 28.3(8)
O4 Cu1 N1 C5 -162.21(12)
N2 Cu1 N1 C5 3.01(12)
O2 Cu1 N1 C5 101.02(12)
O1 Cu1 N2 C10 -0.87(14)
O4 Cu1 N2 C10 -122.9(2)
N1 Cu1 N2 C10 177.22(15)
O2 Cu1 N2 C10 83.88(14)
O1 Cu1 N2 C6 179.95(12)
O4 Cu1 N2 C6 57.9(2)
N1 Cu1 N2 C6 -1.96(12)
O2 Cu1 N2 C6 -95.30(12)
Cu1 O4 C21 O3 -4.4(3)
Cu1 O4 C21 C22 175.08(12)
Cu2 O3 C21 O4 2.8(3)
Cu2 O3 C21 C22 -176.68(12)
C1 N1 C5 C4 -2.5(2)
Cu1 N1 C5 C4 176.98(13)
C1 N1 C5 C6 177.06(15)
Cu1 N1 C5 C6 -3.45(18)
N1 C5 C4 C3 1.7(3)
C6 C5 C4 C3 -177.84(16)
C2 C3 C4 C5 0.5(3)
C6 N2 C10 C9 1.2(3)
Cu1 N2 C10 C9 -177.96(13)
C8 C9 C10 N2 -2.8(3)
C24 C9 C10 N2 176.72(17)
C15 C14 C13 C12 -0.6(3)
C6 C7 C8 C9 0.6(3)
C10 C9 C8 C7 1.9(3)
C24 C9 C8 C7 -177.66(17)
C14 C13 C12 C11 1.7(3)
C14 C13 C12 C26 -178.75(17)
C5 N1 C1 C2 1.2(3)
Cu1 N1 C1 C2 -178.24(13)
C10 N2 C6 C7 1.4(2)
Cu1 N2 C6 C7 -179.35(12)
C10 N2 C6 C5 -178.55(14)
Cu1 N2 C6 C5 0.68(18)
C8 C7 C6 N2 -2.3(2)
C8 C7 C6 C5 177.70(16)
N1 C5 C6 N2 1.8(2)
C4 C5 C6 N2 -178.62(16)
N1 C5 C6 C7 -178.14(15)
C4 C5 C6 C7 1.4(3)
C16 N4 C20 C19 -1.7(3)
Cu2 N4 C20 C19 177.74(14)
C15 N3 C11 C12 -1.2(3)
Cu2 N3 C11 C12 178.78(13)
C13 C12 C11 N3 -0.9(3)
C26 C12 C11 N3 179.59(17)
N1 C1 C2 C3 0.9(3)
N1 C1 C2 C23 -178.75(16)
C4 C3 C2 C1 -1.7(3)
C4 C3 C2 C23 177.93(17)
C11 N3 C15 C14 2.5(2)
Cu2 N3 C15 C14 -177.51(13)
C11 N3 C15 C16 -177.04(15)
Cu2 N3 C15 C16 2.94(18)
C13 C14 C15 N3 -1.6(3)
C13 C14 C15 C16 177.88(16)
C20 N4 C16 C17 -0.8(2)
Cu2 N4 C16 C17 179.72(13)
C20 N4 C16 C15 179.04(15)
Cu2 N4 C16 C15 -0.48(18)
N3 C15 C16 N4 -1.6(2)
C14 C15 C16 N4 178.87(16)
N3 C15 C16 C17 178.19(16)
C14 C15 C16 C17 -1.3(3)
C19 C18 C17 C16 -1.4(3)
N4 C16 C17 C18 2.3(3)
C15 C16 C17 C18 -177.52(16)
N4 C20 C19 C18 2.5(3)
N4 C20 C19 C25 -177.40(18)
C17 C18 C19 C20 -0.9(3)
C17 C18 C19 C25 179.01(18)
